data_7050841
loop_
_publ_author_name
'Bujoli-Doeuff, Martine'
'Coste, Servane'
'Evain, Michel'
'Brec, Raymond'
'Massiot, Dominique'
'Jobic, St\'ephane'

_publ_section_title
;
 Synthesis and structure of phases containing [Ni~3~P~3~S~12~]~3~^-^
 crown-shaped trimers
;
_journal_issue 7
_journal_name_full 'New Journal of Chemistry'
_journal_page_first 910
_journal_page_last 914
_journal_paper_doi 10.1039/b200703g
_journal_volume 26
_journal_year 2002
_chemical_formula_sum 'C45 H94 K2 N5 Ni3 O12 P3 S12'
_chemical_formula_weight 1629.2
_space_group_IT_number 19
_symmetry_cell_setting orthorhombic
_symmetry_space_group_name_Hall 'P 2ac 2ab'
_symmetry_space_group_name_H-M 'P 21 21 21'
_cell_angle_alpha 90
_cell_angle_beta 90
_cell_angle_gamma 90
_cell_formula_units_Z 4
_cell_length_a 18.296(2)
_cell_length_b 29.174(2)
_cell_length_c 13.5323(14)
_cell_volume 7222.9(12)
_exptl_crystal_density_diffrn 1.498
_cod_original_formula_sum 'K2 C45 H94 N5 Ni3 P3 S12 O12'
_cod_database_code 7050841
_cod_depositor_comments
;
 Marking attached hydrogen atoms.

 Antanas Vaitkus,
 2017-01-03
;

loop_
_symmetry_equiv_pos_site_id
_symmetry_equiv_pos_as_xyz
1 x,y,z
2 1/2-x,-y,1/2+z
3 1/2+x,1/2-y,-z
4 -x,1/2+y,1/2-z

loop_
_atom_site_label
_atom_site_type_symbol
_atom_site_adp_type
_atom_site_fract_x
_atom_site_fract_y
_atom_site_fract_z
_atom_site_U_iso_or_equiv
_atom_site_symmetry_multiplicity
_atom_site_occupancy
_atom_site_attached_hydrogens
Ni1 Ni Uani 0.43381(6) 0.58738(5) 0.72940(9) 0.0345(5) 4 1 0
Ni2 Ni Uani 0.48723(6) 0.48301(5) 0.67979(9) 0.0357(5) 4 1 0
Ni3 Ni Uani 0.44788(6) 0.55017(5) 0.49758(10) 0.0365(5) 4 1 0
P1 P Uani 0.46727(12) 0.51778(11) 0.8855(2) 0.0371(10) 4 1 0
P2 P Uani 0.49095(14) 0.45185(11) 0.4691(2) 0.0439(11) 4 1 0
P3 P Uani 0.38453(13) 0.64151(11) 0.5530(2) 0.0434(12) 4 1 0
S1 S Uani 0.52796(11) 0.54238(9) 0.76441(18) 0.0331(9) 4 1 0
S2 S Uani 0.54167(12) 0.50768(10) 0.5436(2) 0.0368(10) 4 1 0
S3 S Uani 0.48442(12) 0.60903(10) 0.5887(2) 0.0368(10) 4 1 0
S4 S Uani 0.38747(13) 0.56740(10) 0.8753(2) 0.0413(11) 4 1 0
S5 S Uani 0.43699(14) 0.45790(10) 0.8180(2) 0.0425(11) 4 1 0
S6 S Uani 0.45057(14) 0.42193(10) 0.5963(2) 0.0428(11) 4 1 0
S7 S Uani 0.41483(14) 0.49268(11) 0.4020(2) 0.0478(12) 4 1 0
S8 S Uani 0.35271(13) 0.59198(11) 0.4543(2) 0.0463(12) 4 1 0
S9 S Uani 0.34016(12) 0.63248(10) 0.6912(2) 0.0405(11) 4 1 0
S10 S Uani 0.51498(14) 0.51183(11) 1.0127(2) 0.0471(11) 4 1 0
S11 S Uani 0.55010(16) 0.41259(12) 0.3850(2) 0.0593(12) 4 1 0
S12 S Uani 0.38655(14) 0.70432(11) 0.5035(2) 0.0570(13) 4 1 0
N' N Uani 0.2075(4) 0.5066(3) 0.6378(7) 0.050(4) 4 1 0
C1' C Uani -0.0816(6) 0.6368(5) 0.4800(12) 0.097(7) 4 1 3
C2' C Uani -0.0351(7) 0.6617(5) 0.5608(10) 0.082(6) 4 1 0
C3' C Uani 0.0081(8) 0.6305(4) 0.6244(10) 0.078(6) 4 1 0
C4' C Uani 0.0746(7) 0.6085(5) 0.5794(9) 0.074(6) 4 1 0
C5' C Uani 0.1128(7) 0.5720(4) 0.6465(8) 0.064(5) 4 1 0
C6' C Uani 0.1701(6) 0.5473(4) 0.5881(8) 0.056(5) 4 1 0
C7' C Uani 0.1532(5) 0.4685(4) 0.6656(8) 0.054(5) 4 1 3
C8' C Uani 0.2477(5) 0.5216(4) 0.7274(8) 0.061(5) 4 1 3
C9' C Uani 0.2602(5) 0.4875(5) 0.5641(9) 0.078(6) 4 1 3
K1 K Uani 0.34254(12) 0.25258(9) 0.61508(18) 0.0475(10) 4 1 0
K2 K Uani 0.78917(11) 0.36579(9) 0.83686(17) 0.0446(10) 4 1 0
N1a N Uani 0.2263(4) 0.3173(4) 0.6696(8) 0.067(4) 4 1 0
N2a N Uani 0.4571(5) 0.1876(3) 0.5584(8) 0.063(4) 4 1 0
N1b N Uani 0.8325(4) 0.2700(3) 0.8804(7) 0.051(4) 4 1 0
N2b N Uani 0.7461(4) 0.4614(3) 0.8032(7) 0.053(4) 4 1 0
C1e C Uani 0.2194(6) 0.3537(4) 0.5962(11) 0.075(6) 4 1 0
C2e C Uani 0.2405(6) 0.3453(5) 0.4972(11) 0.085(6) 4 1 0
C3e C Uani 0.3521(7) 0.3364(4) 0.4073(8) 0.067(6) 4 1 0
C4e C Uani 0.4238(6) 0.3131(4) 0.4184(10) 0.077(6) 4 1 0
C5e C Uani 0.4831(5) 0.2420(4) 0.4231(9) 0.064(5) 4 1 0
C6e C Uani 0.4696(6) 0.1931(5) 0.4541(12) 0.075(6) 4 1 0
O1e O Uani 0.3115(3) 0.3254(2) 0.4963(5) 0.063(3) 4 1 0
O2e O Uani 0.4127(3) 0.2645(3) 0.4346(4) 0.060(3) 4 1 0
C1f C Uani 0.8440(6) 0.2638(4) 0.9847(9) 0.068(5) 4 1 0
C2f C Uani 0.7876(6) 0.2824(4) 1.0498(9) 0.070(6) 4 1 0
C3f C Uani 0.8150(8) 0.3626(7) 1.0834(9) 0.119(10) 4 1 0
C4f C Uani 0.7795(7) 0.4061(5) 1.0884(8) 0.078(7) 4 1 0
C5f C Uani 0.7290(7) 0.4658(3) 0.9878(11) 0.083(6) 4 1 0
C6f C Uani 0.6988(6) 0.4738(4) 0.8878(11) 0.073(6) 4 1 0
O1f O Uani 0.7736(5) 0.3302(3) 1.0307(6) 0.098(4) 4 1 0
O2f O Uani 0.7552(4) 0.4192(3) 0.9918(5) 0.069(3) 4 1 0
H1c2' H Uiso 0.000299 0.683009 0.528264 0.095(5) 4 1 0
H2c2' H Uiso -0.068158 0.679524 0.605332 0.095(5) 4 1 0
H1c3' H Uiso -0.025453 0.605377 0.646303 0.095(5) 4 1 0
H2c3' H Uiso 0.024352 0.648574 0.683117 0.095(5) 4 1 0
H1c4' H Uiso 0.110073 0.633661 0.564421 0.095(5) 4 1 0
H2c4' H Uiso 0.058784 0.59362 0.516439 0.095(5) 4 1 0
H1c5' H Uiso 0.136801 0.587187 0.704253 0.095(5) 4 1 0
H2c5' H Uiso 0.07633 0.54907 0.670706 0.095(5) 4 1 0
H1c6' H Uiso 0.208482 0.570358 0.570929 0.095(5) 4 1 0
H2c6' H Uiso 0.146069 0.536119 0.526283 0.095(5) 4 1 0
H1c1e H Uiso 0.252506 0.380658 0.619722 0.095(5) 4 1 0
H2c1e H Uiso 0.167837 0.366221 0.597598 0.095(5) 4 1 0
H1c2e H Uiso 0.204091 0.321904 0.464861 0.095(5) 4 1 0
H2c2e H Uiso 0.239073 0.37306 0.452118 0.095(5) 4 1 0
H1c3e H Uiso 0.355927 0.371427 0.399609 0.095(5) 4 1 0
H2c3e H Uiso 0.323699 0.32563 0.345614 0.095(5) 4 1 0
H1c4e H Uiso 0.455928 0.316949 0.356963 0.095(5) 4 1 0
H2c4e H Uiso 0.452114 0.326201 0.475865 0.095(5) 4 1 0
H1c5e H Uiso 0.520838 0.257254 0.468723 0.095(5) 4 1 0
H2c5e H Uiso 0.502028 0.246325 0.353137 0.095(5) 4 1 0
H1c6e H Uiso 0.425738 0.182288 0.412821 0.095(5) 4 1 0
H2c6e H Uiso 0.513144 0.174235 0.430027 0.095(5) 4 1 0
H1c1f H Uiso 0.892595 0.278834 1.004767 0.095(5) 4 1 0
H2c1f H Uiso 0.850104 0.229658 1.000022 0.095(5) 4 1 0
H1c2f H Uiso 0.740128 0.264879 1.040519 0.095(5) 4 1 0
H2c2f H Uiso 0.801202 0.278803 1.123242 0.095(5) 4 1 0
H1c3f H Uiso 0.864769 0.366304 1.048607 0.095(5) 4 1 0
H2c3f H Uiso 0.826155 0.350272 1.151768 0.095(5) 4 1 0
H1c4f H Uiso 0.73739 0.404692 1.136267 0.095(5) 4 1 0
H2c4f H Uiso 0.814922 0.430717 1.115611 0.095(5) 4 1 0
H1c5f H Uiso 0.771315 0.487094 1.000636 0.095(5) 4 1 0
H2c5f H Uiso 0.691974 0.470251 1.042316 0.095(5) 4 1 0
H1c6f H Uiso 0.683657 0.507698 0.884334 0.095(5) 4 1 0
H2c6f H Uiso 0.650201 0.455805 0.884086 0.095(5) 4 1 0
C1a C Uani 0.2381(4) 0.3335(3) 0.7691(7) 0.078(3) 4 1 0
C2a C Uani 0.3151(6) 0.3476(4) 0.7826(13) 0.073(3) 4 1 0
C3a C Uani 0.4351(7) 0.3197(6) 0.8015(16) 0.068(3) 4 1 0
C4a C Uani 0.4789(7) 0.2775(7) 0.8074(16) 0.068(2) 4 1 0
C5a C Uani 0.5204(9) 0.2145(8) 0.7148(19) 0.076(3) 4 1 0
C6a C Uani 0.5253(11) 0.1968(9) 0.612(2) 0.065(2) 4 1 0
O1a O Uani 0.3616(6) 0.3078(5) 0.7842(11) 0.0651(18) 4 1 0
O2a O Uani 0.4768(7) 0.2550(7) 0.7144(15) 0.0629(17) 4 1 0
H1c1a H Uiso 0.2251(4) 0.3077(3) 0.8145(7) 0.095(5) 4 1 0
H2c1a H Uiso 0.2054(4) 0.3602(3) 0.7826(7) 0.095(5) 4 1 0
H1c2a H Uiso 0.3313(4) 0.3680(3) 0.7311(7) 0.095(5) 4 1 0
H2c2a H Uiso 0.3201(4) 0.3627(3) 0.8503(7) 0.095(5) 4 1 0
H1c3a H Uiso 0.4371(4) 0.3347(3) 0.8690(7) 0.095(5) 4 1 0
H2c3a H Uiso 0.4528(4) 0.3386(3) 0.7505(7) 0.095(5) 4 1 0
H1c4a H Uiso 0.5296(4) 0.2826(3) 0.8264(7) 0.095(5) 4 1 0
H2c4a H Uiso 0.4565(4) 0.2540(3) 0.8580(7) 0.095(5) 4 1 0
H1c5a H Uiso 0.4954(4) 0.1902(3) 0.7545(7) 0.095(5) 4 1 0
H2c5a H Uiso 0.5690(4) 0.2211(3) 0.7394(7) 0.095(5) 4 1 0
H1c6a H Uiso 0.5536(4) 0.2210(3) 0.5701(7) 0.095(5) 4 1 0
H2c6a H Uiso 0.5526(4) 0.1680(3) 0.6085(7) 0.095(5) 4 1 0
C1b C Uani 0.1556(4) 0.2936(3) 0.6746(8) 0.078(3) 4 1 0
C2b C Uani 0.1546(8) 0.2463(4) 0.7135(12) 0.073(3) 4 1 0
C3b C Uani 0.1963(10) 0.1711(4) 0.6841(15) 0.068(3) 4 1 0
C4b C Uani 0.2389(11) 0.1427(5) 0.6152(16) 0.068(3) 4 1 0
C5b C Uani 0.3577(13) 0.1291(6) 0.5561(18) 0.076(3) 4 1 0
C6b C Uani 0.4359(14) 0.1405(7) 0.575(2) 0.065(2) 4 1 0
O1b O Uani 0.1985(7) 0.2170(4) 0.6520(11) 0.0651(18) 4 1 0
O2b O Uani 0.3132(10) 0.1566(5) 0.6192(15) 0.0629(18) 4 1 0
H1c1b H Uiso 0.1467(4) 0.2940(3) 0.6016(8) 0.095(5) 4 1 0
H2c1b H Uiso 0.1169(4) 0.3121(3) 0.7085(8) 0.095(5) 4 1 0
H1c2b H Uiso 0.1725(4) 0.2447(3) 0.7805(8) 0.095(5) 4 1 0
H2c2b H Uiso 0.1024(4) 0.2341(3) 0.7094(8) 0.095(5) 4 1 0
H1c3b H Uiso 0.1436(4) 0.1607(3) 0.6789(8) 0.095(5) 4 1 0
H2c3b H Uiso 0.2155(4) 0.1685(3) 0.7483(8) 0.095(5) 4 1 0
H1c4b H Uiso 0.2357(4) 0.1100(3) 0.6284(8) 0.095(5) 4 1 0
H2c4b H Uiso 0.2226(4) 0.1480(3) 0.5416(8) 0.095(5) 4 1 0
H1c5b H Uiso 0.3480(4) 0.1375(3) 0.4855(8) 0.095(5) 4 1 0
H2c5b H Uiso 0.3494(4) 0.0969(3) 0.5685(8) 0.095(5) 4 1 0
H1c6b H Uiso 0.4476(4) 0.1304(3) 0.6476(8) 0.095(5) 4 1 0
H2c6b H Uiso 0.4687(4) 0.1236(3) 0.5313(8) 0.095(5) 4 1 0
C1c C Uani 0.7745(5) 0.2388(2) 0.8435(7) 0.078(3) 4 1 0
C2c C Uani 0.7458(9) 0.2506(4) 0.7446(10) 0.073(3) 4 1 0
C3c C Uani 0.6779(11) 0.3057(6) 0.6564(12) 0.068(3) 4 1 0
C4c C Uani 0.6379(11) 0.3492(6) 0.6665(13) 0.068(3) 4 1 0
C5c C Uani 0.6531(13) 0.4278(7) 0.6974(15) 0.076(3) 4 1 0
C6c C Uani 0.7101(15) 0.4641(8) 0.7063(18) 0.065(2) 4 1 0
O1c O Uani 0.7090(7) 0.2942(4) 0.7482(10) 0.0651(18) 4 1 0
O2c O Uani 0.6885(10) 0.3845(6) 0.6899(12) 0.0629(18) 4 1 0
H1c1c H Uiso 0.7366(5) 0.2437(2) 0.8957(7) 0.095(5) 4 1 0
H2c1c H Uiso 0.7903(5) 0.2060(2) 0.8439(7) 0.095(5) 4 1 0
H1c2c H Uiso 0.7839(5) 0.2519(2) 0.6956(7) 0.095(5) 4 1 0
H2c2c H Uiso 0.7072(5) 0.2269(2) 0.7255(7) 0.095(5) 4 1 0
H1c3c H Uiso 0.6404(5) 0.2811(2) 0.6406(7) 0.095(5) 4 1 0
H2c3c H Uiso 0.7144(5) 0.3085(2) 0.6078(7) 0.095(5) 4 1 0
H1c4c H Uiso 0.6104(5) 0.3578(2) 0.6078(7) 0.095(5) 4 1 0
H2c4c H Uiso 0.6011(5) 0.3482(2) 0.7260(7) 0.095(5) 4 1 0
H1c5c H Uiso 0.6238(5) 0.4290(2) 0.7599(7) 0.095(5) 4 1 0
H2c5c H Uiso 0.6232(5) 0.4336(2) 0.6396(7) 0.095(5) 4 1 0
H1c6c H Uiso 0.7394(5) 0.4645(2) 0.6402(7) 0.095(5) 4 1 0
H2c6c H Uiso 0.6884(5) 0.4945(2) 0.7152(7) 0.095(5) 4 1 0
C1d C Uani 0.9003(4) 0.2611(2) 0.8215(8) 0.078(3) 4 1 0
C2d C Uani 0.9562(7) 0.2972(4) 0.8343(13) 0.073(3) 4 1 0
C3d C Uani 0.9858(10) 0.3735(4) 0.7941(16) 0.068(3) 4 1 0
C4d C Uani 0.9599(11) 0.4142(5) 0.7405(16) 0.068(3) 4 1 0
C5d C Uani 0.8701(12) 0.4718(6) 0.7411(19) 0.076(3) 4 1 0
C6d C Uani 0.8110(14) 0.4919(7) 0.803(2) 0.065(2) 4 1 0
O1d O Uani 0.9325(7) 0.3389(4) 0.7875(11) 0.0651(18) 4 1 0
O2d O Uani 0.8964(10) 0.4313(5) 0.7881(15) 0.0629(18) 4 1 0
H1c1d H Uiso 0.8831(4) 0.2596(2) 0.7514(8) 0.095(5) 4 1 0
H2c1d H Uiso 0.9213(4) 0.2308(2) 0.8411(8) 0.095(5) 4 1 0
H1c2d H Uiso 0.9662(4) 0.3032(2) 0.9030(8) 0.095(5) 4 1 0
H2c2d H Uiso 1.0027(4) 0.2871(2) 0.7985(8) 0.095(5) 4 1 0
H1c3d H Uiso 1.0307(4) 0.3619(2) 0.7580(8) 0.095(5) 4 1 0
H2c3d H Uiso 0.9950(4) 0.3810(2) 0.8607(8) 0.095(5) 4 1 0
H1c4d H Uiso 0.9961(4) 0.4386(2) 0.7356(8) 0.095(5) 4 1 0
H2c4d H Uiso 0.9434(4) 0.4060(2) 0.6683(8) 0.095(5) 4 1 0
H1c5d H Uiso 0.8470(4) 0.4635(2) 0.6764(8) 0.095(5) 4 1 0
H2c5d H Uiso 0.9092(4) 0.4939(2) 0.7332(8) 0.095(5) 4 1 0
H1c6d H Uiso 0.8347(4) 0.5022(2) 0.8698(8) 0.095(5) 4 1 0
H2c6d H Uiso 0.7893(4) 0.5190(2) 0.7724(8) 0.095(5) 4 1 0

loop_
_atom_site_aniso_label
_atom_site_aniso_type_symbol
_atom_site_aniso_U_11
_atom_site_aniso_U_22
_atom_site_aniso_U_33
_atom_site_aniso_U_12
_atom_site_aniso_U_13
_atom_site_aniso_U_23
Ni1 Ni 0.0287(7) 0.0334(10) 0.0415(9) 0.0020(6) 0.0003(6) 0.0024(7)
Ni2 Ni 0.0349(7) 0.0353(10) 0.0367(8) 0.0007(6) -0.0010(6) 0.0031(7)
Ni3 Ni 0.0320(6) 0.0363(10) 0.0411(8) 0.0029(6) -0.0006(6) 0.0019(7)
P1 P 0.0337(15) 0.038(2) 0.0402(17) -0.0024(14) -0.0033(13) 0.0020(16)
P2 P 0.0421(15) 0.047(2) 0.0428(19) 0.0026(15) 0.0019(13) -0.0011(16)
P3 P 0.0295(15) 0.047(2) 0.054(2) 0.0051(15) 0.0021(14) 0.0054(17)
S1 S 0.0314(14) 0.031(2) 0.0371(16) 0.0003(12) -0.0061(12) -0.0006(14)
S2 S 0.0341(14) 0.034(2) 0.0423(16) 0.0051(12) 0.0030(12) 0.0023(14)
S3 S 0.0301(13) 0.033(2) 0.0470(19) 0.0058(13) 0.0029(13) 0.0028(14)
S4 S 0.0322(14) 0.048(2) 0.0437(18) 0.0042(14) 0.0007(13) 0.0009(15)
S5 S 0.0570(17) 0.037(2) 0.0332(16) -0.0086(14) 0.0055(14) -0.0004(15)
S6 S 0.0535(16) 0.034(2) 0.0414(18) -0.0077(15) -0.0022(14) -0.0040(15)
S7 S 0.0509(18) 0.049(2) 0.0435(18) 0.0018(15) -0.0094(14) -0.0037(17)
S8 S 0.0357(14) 0.054(2) 0.050(2) 0.0050(14) -0.0049(13) 0.0068(17)
S9 S 0.0338(14) 0.033(2) 0.054(2) 0.0051(13) 0.0047(13) 0.0038(16)
S10 S 0.0506(15) 0.058(2) 0.0332(16) -0.0033(15) -0.0063(14) 0.0026(16)
S11 S 0.0606(18) 0.047(2) 0.070(2) 0.0043(17) 0.0133(17) -0.0123(19)
S12 S 0.0480(16) 0.048(2) 0.075(2) 0.0134(15) 0.0154(18) 0.023(2)
N' N 0.058(6) 0.027(7) 0.065(7) -0.008(5) 0.004(5) -0.001(5)
C1' C 0.052(7) 0.105(15) 0.134(14) -0.026(7) -0.017(8) -0.040(11)
C2' C 0.104(11) 0.059(12) 0.084(10) 0.000(8) 0.029(9) 0.034(8)
C3' C 0.118(11) 0.032(10) 0.083(10) 0.006(8) 0.010(9) 0.019(8)
C4' C 0.124(12) 0.040(11) 0.059(9) 0.005(8) 0.013(8) 0.016(7)
C5' C 0.103(9) 0.031(10) 0.058(9) -0.026(7) 0.030(8) -0.013(7)
C6' C 0.055(7) 0.058(11) 0.055(8) -0.040(7) -0.009(6) 0.008(7)
C7' C 0.035(5) 0.057(10) 0.069(9) -0.027(5) 0.009(5) -0.008(7)
C8' C 0.048(6) 0.085(11) 0.050(7) -0.029(6) -0.036(6) 0.009(7)
C9' C 0.048(7) 0.090(12) 0.095(10) -0.011(7) 0.063(7) -0.015(9)
K1 K 0.0452(14) 0.038(2) 0.0596(18) 0.0052(12) -0.0039(12) -0.0015(15)
K2 K 0.0362(12) 0.042(2) 0.0556(18) 0.0022(11) 0.0014(12) 0.0053(14)
N1a N 0.045(5) 0.086(10) 0.072(8) 0.006(5) 0.007(5) 0.003(7)
N2a N 0.056(6) 0.052(8) 0.081(8) -0.005(5) -0.016(6) 0.002(6)
N1b N 0.056(5) 0.050(8) 0.048(6) 0.001(5) -0.009(5) 0.020(5)
N2b N 0.058(5) 0.035(7) 0.066(7) 0.000(4) 0.006(5) 0.014(5)
C1e C 0.082(9) 0.052(11) 0.091(11) 0.054(8) 0.016(8) 0.027(9)
C2e C 0.085(9) 0.084(13) 0.086(11) 0.030(8) 0.004(9) 0.023(10)
C3e C 0.096(10) 0.052(11) 0.054(9) -0.001(8) 0.005(8) 0.011(7)
C4e C 0.066(9) 0.081(14) 0.084(11) -0.010(8) 0.014(8) -0.003(9)
C5e C 0.043(6) 0.074(12) 0.075(9) -0.010(7) 0.015(6) 0.011(8)
C6e C 0.057(8) 0.072(13) 0.097(12) 0.007(7) 0.014(8) -0.031(10)
O1e O 0.066(5) 0.057(6) 0.067(6) 0.013(4) -0.004(5) 0.019(5)
O2e O 0.063(5) 0.042(7) 0.075(6) 0.000(4) -0.005(4) 0.003(5)
C1f C 0.093(9) 0.071(11) 0.040(8) 0.027(8) 0.008(7) 0.023(7)
C2f C 0.082(9) 0.064(13) 0.065(9) 0.010(8) 0.001(7) -0.001(8)
C3f C 0.105(12) 0.23(2) 0.021(8) -0.037(15) -0.041(8) 0.020(12)
C4f C 0.072(9) 0.062(13) 0.099(13) 0.015(8) 0.013(9) -0.009(10)
C5f C 0.108(10) 0.036(11) 0.104(13) 0.014(8) 0.064(10) -0.011(9)
C6f C 0.090(10) 0.052(12) 0.077(10) 0.017(7) 0.005(8) 0.027(8)
O1f O 0.148(8) 0.023(7) 0.121(9) 0.017(6) -0.039(7) 0.022(6)
O2f O 0.092(6) 0.067(8) 0.049(6) 0.001(5) 0.000(5) 0.008(5)
C1a C 0.085(5) 0.059(4) 0.089(5) 0.018(4) 0.004(4) -0.027(4)
C2a C 0.065(5) 0.066(5) 0.088(5) -0.005(4) 0.014(4) -0.033(4)
C3a C 0.047(4) 0.086(5) 0.070(4) -0.006(4) 0.000(3) -0.013(4)
C4a C 0.049(4) 0.092(5) 0.063(4) 0.003(4) -0.023(3) -0.010(4)
C5a C 0.060(4) 0.087(5) 0.081(5) 0.043(4) -0.019(4) -0.010(4)
C6a C 0.036(4) 0.065(4) 0.095(5) 0.019(3) -0.007(3) -0.023(4)
O1a O 0.044(2) 0.064(3) 0.087(3) 0.003(2) 0.000(2) -0.017(2)
O2a O 0.054(2) 0.079(3) 0.055(2) 0.007(2) -0.013(2) -0.014(2)
C1b C 0.051(5) 0.087(5) 0.094(5) 0.010(4) 0.025(3) -0.005(4)
C2b C 0.048(5) 0.077(5) 0.094(5) 0.009(4) 0.019(3) 0.023(4)
C3b C 0.064(5) 0.050(4) 0.090(5) 0.000(3) -0.003(3) 0.013(4)
C4b C 0.070(5) 0.036(4) 0.097(5) -0.013(3) -0.003(3) -0.005(3)
C5b C 0.069(5) 0.049(4) 0.111(5) 0.012(4) 0.011(4) -0.036(4)
C6b C 0.062(5) 0.036(4) 0.097(5) 0.016(3) 0.025(3) -0.002(3)
O1b O 0.063(3) 0.049(3) 0.084(3) 0.010(2) 0.016(2) 0.009(2)
O2b O 0.053(3) 0.046(2) 0.089(3) -0.008(2) 0.000(2) -0.006(2)
C1c C 0.099(5) 0.039(5) 0.095(5) 0.000(4) -0.008(4) -0.011(3)
C2c C 0.111(5) 0.046(5) 0.062(5) -0.014(4) -0.011(4) -0.003(3)
C3c C 0.078(5) 0.068(5) 0.058(5) -0.008(3) -0.017(3) 0.012(3)
C4c C 0.054(4) 0.077(5) 0.072(5) -0.001(3) -0.030(3) 0.008(3)
C5c C 0.064(5) 0.048(5) 0.117(5) 0.021(4) -0.027(4) 0.012(3)
C6c C 0.089(5) 0.038(5) 0.069(4) 0.016(3) -0.029(3) 0.007(3)
O1c O 0.088(3) 0.050(3) 0.057(3) 0.006(2) -0.017(2) 0.004(2)
O2c O 0.055(3) 0.059(3) 0.074(3) -0.006(2) -0.022(2) 0.004(2)
C1d C 0.066(5) 0.062(5) 0.105(5) 0.026(4) -0.001(4) 0.007(4)
C2d C 0.051(5) 0.059(5) 0.110(5) 0.012(4) -0.007(3) -0.016(4)
C3d C 0.059(5) 0.056(5) 0.088(5) -0.012(3) 0.008(3) -0.010(3)
C4d C 0.058(5) 0.062(4) 0.084(5) -0.018(3) 0.023(3) 0.009(3)
C5d C 0.091(5) 0.040(5) 0.098(5) 0.006(3) 0.024(4) 0.031(4)
C6d C 0.059(5) 0.029(4) 0.108(5) -0.001(3) 0.000(3) 0.014(3)
O1d O 0.056(3) 0.044(3) 0.095(3) -0.003(2) -0.005(2) 0.001(2)
O2d O 0.054(3) 0.056(3) 0.078(3) -0.004(2) 0.020(2) 0.005(2)

loop_
_geom_bond_atom_site_label_1
_geom_bond_atom_site_label_2
_geom_bond_distance
_geom_bond_site_symmetry_1
_geom_bond_site_symmetry_2
Ni1 P1 2.993(3) . .
Ni1 S1 2.217(2) . .
Ni1 S3 2.209(2) . .
Ni1 S4 2.226(3) . .
Ni1 S9 2.221(2) . .
Ni2 P1 2.986(3) . .
Ni2 P2 2.993(3) . .
Ni2 S1 2.206(3) . .
Ni2 S2 2.215(2) . .
Ni2 S5 2.209(3) . .
Ni2 S6 2.214(3) . .
Ni2 H2c5c 2.927(9) . .
Ni3 P2 2.999(3) . .
Ni3 S2 2.206(2) . .
Ni3 S3 2.217(3) . .
Ni3 S7 2.203(3) . .
Ni3 S8 2.205(3) . .
Ni3 H2c3d 2.926(9) . 2_664
P1 Ni1 2.993(3) . .
P1 Ni2 2.986(3) . .
P1 S1 2.106(3) . .
P1 S4 2.061(4) . .
P1 S5 2.048(4) . .
P1 S10 1.937(3) . .
P2 Ni2 2.993(3) . .
P2 Ni3 2.999(3) . .
P2 S2 2.128(4) . .
P2 S6 2.066(4) . .
P2 S7 2.045(4) . .
P2 S11 1.944(4) . .
P3 S3 2.115(3) . .
P3 S8 2.052(4) . .
P3 S9 2.056(4) . .
P3 S12 1.951(4) . .
C2' C1' 1.56(2) . .
C2' C3' 1.48(2) . .
C2' C4' 2.55(2) . .
C2' H1c2' 0.999(14) . .
C2' H2c2' 1.000(14) . .
C2' H1c3' 2.018(14) . .
C2' H2c3' 2.017(14) . .
C2' H1c4' 2.779(14) . .
C2' H2c4' 2.693(14) . .
C3' C1' 2.56(2) . .
C3' C2' 1.48(2) . .
C3' C4' 1.50(2) . .
C3' C5' 2.58(2) . .
C3' H1c2' 2.016(14) . .
C3' H2c2' 2.015(14) . .
C3' H1c3' 1.000(14) . .
C3' H2c3' 0.999(14) . .
C3' H1c4' 2.037(14) . .
C3' H2c4' 2.038(14) . .
C3' H1c5' 2.883(14) . .
C3' H2c5' 2.755(14) . .
C4' C2' 2.55(2) . .
C4' C3' 1.50(2) . .
C4' C5' 1.563(18) . .
C4' C6' 2.501(19) . .
C4' H1c2' 2.655(14) . .
C4' H1c3' 2.044(14) . .
C4' H2c3' 2.045(13) . .
C4' H1c4' 1.001(14) . .
C4' H2c4' 0.999(13) . .
C4' H1c5' 2.130(13) . .
C4' H2c5' 2.129(13) . .
C4' H1c6' 2.693(14) . .
C4' H2c6' 2.586(14) . .
C5' N' 2.581(16) . .
C5' C3' 2.58(2) . .
C5' C4' 1.563(18) . .
C5' C6' 1.498(17) . .
C5' H1c3' 2.710(13) . .
C5' H2c3' 2.802(13) . .
C5' H1c4' 2.114(12) . .
C5' H2c4' 2.114(12) . .
C5' H1c5' 1.000(12) . .
C5' H2c5' 1.000(13) . .
C5' H1c6' 2.028(13) . .
C5' H2c6' 2.028(12) . .
